data_7042205
loop_
_publ_author_name
'Marcos, Ismael'
'Domarco, Olaya'
'Peinador, Carlos'
'Fen\'andez, Alberto'
'Fern\'andez, Jes\'us J'
'V\'azquez-Garc\'ia, Digna'
'Garc\'ia, Marcos D'

_publ_section_title
;
 Self-assembly of dinuclear Pd(ii)/Pt(ii) metallacyclic receptors
 incorporating N-heterocyclic carbene complexes as corners.
;
_journal_issue 13
_journal_name_full 'Dalton transactions (Cambridge, England : 2003)'
_journal_page_first 4182
_journal_page_last 4190
_journal_paper_doi 10.1039/c6dt04476j
_journal_volume 46
_journal_year 2017
_chemical_formula_sum 'C66 H66 F48 N19 O0 P8 Pd2'
_chemical_formula_weight 2497.93
_space_group_crystal_system orthorhombic
_space_group_IT_number 69
_space_group_name_Hall '-F 2 2'
_space_group_name_H-M_alt 'F m m m'
_symmetry_space_group_name_Hall '-F 2 2'
_symmetry_space_group_name_H-M 'F m m m'
_atom_sites_solution_hydrogens geom
_audit_creation_method SHELXL-2014/7
_audit_update_record
;
2016-11-21 deposited with the CCDC.
2017-02-22 downloaded from the CCDC.
;
_cell_angle_alpha 90
_cell_angle_beta 90
_cell_angle_gamma 90
_cell_formula_units_Z 8
_cell_length_a 19.3158(13)
_cell_length_b 33.160(3)
_cell_length_c 35.500(2)
_cell_measurement_reflns_used 7182
_cell_measurement_temperature 100(2)
_cell_measurement_theta_max 38.386
_cell_measurement_theta_min 4.802
_cell_volume 22738(3)
_computing_cell_refinement ' SAINT V7.68A (Bruker: Madison, 2009 ) in Apex2 suite.'
_computing_data_collection 'Apex2, Bruker Instrument Service v2010, 1-2'
_computing_data_reduction 'SAINT and XPREP Version 2008/2 (Sheldrick, Bruker AXS Inc.)'
_computing_structure_refinement 'SHELXL-2014/7 (Sheldrick, 2014)'
_computing_structure_solution 'SHELXS-2014/7 (Sheldrick, 2014)'
_diffrn_ambient_temperature 100(2)
_diffrn_measured_fraction_theta_full 0.958
_diffrn_measured_fraction_theta_max 0.906
_diffrn_measurement_device_type 'Bruker X8 Apex'
_diffrn_measurement_method 'omega-phi scans'
_diffrn_radiation_type MoK\a
_diffrn_radiation_wavelength 0.71073
_diffrn_reflns_av_R_equivalents 0.1276
_diffrn_reflns_av_unetI/netI 0.1120
_diffrn_reflns_Laue_measured_fraction_full 0.958
_diffrn_reflns_Laue_measured_fraction_max 0.906
_diffrn_reflns_limit_h_max 23
_diffrn_reflns_limit_h_min -22
_diffrn_reflns_limit_k_max 38
_diffrn_reflns_limit_k_min -38
_diffrn_reflns_limit_l_max 40
_diffrn_reflns_limit_l_min -38
_diffrn_reflns_number 73947
_diffrn_reflns_point_group_measured_fraction_full 0.958
_diffrn_reflns_point_group_measured_fraction_max 0.906
_diffrn_reflns_theta_full 25.242
_diffrn_reflns_theta_max 26.036
_diffrn_reflns_theta_min 1.147
_exptl_absorpt_coefficient_mu 0.550
_exptl_absorpt_correction_T_max 0.7825
_exptl_absorpt_correction_T_min 0.6223
_exptl_absorpt_correction_type multi-scan
_exptl_absorpt_process_details 'SADABS Version 2008/1 (Sheldrick, Bruker AXS Inc.)'
_exptl_crystal_colour colourless
_exptl_crystal_density_diffrn 1.459
_exptl_crystal_description block
_exptl_crystal_F_000 9912
_exptl_crystal_size_max 0.148
_exptl_crystal_size_mid 0.138
_exptl_crystal_size_min 0.090
_refine_diff_density_max 0.992
_refine_diff_density_min -0.762
_refine_diff_density_rms 0.151
_refine_ls_extinction_method none
_refine_ls_goodness_of_fit_ref 1.385
_refine_ls_hydrogen_treatment constr
_refine_ls_matrix_type full
_refine_ls_number_parameters 358
_refine_ls_number_reflns 5423
_refine_ls_number_restraints 147
_refine_ls_restrained_S_all 1.399
_refine_ls_R_factor_all 0.2314
_refine_ls_R_factor_gt 0.1396
_refine_ls_shift/su_max 0.000
_refine_ls_shift/su_mean 0.000
_refine_ls_structure_factor_coef Fsqd
_refine_ls_weighting_details 'w=1/[\s^2^(Fo^2^)+(0.1700P)^2^] where P=(Fo^2^+2Fc^2^)/3'
_refine_ls_weighting_scheme calc
_refine_ls_wR_factor_gt 0.3672
_refine_ls_wR_factor_ref 0.3967
_reflns_Friedel_coverage 0.000
_reflns_number_gt 2754
_reflns_number_total 5423
_reflns_threshold_expression 'I > 2\s(I)'
_cod_data_source_file c6dt04476j2.cif
_cod_data_source_block shelx
_cod_depositor_comments 'Adding full bibliography for 7042204--7042205.cif.'
_cod_database_code 7042205
_shelx_shelxl_version_number 2014/7
_shelx_space_group_comment
;
The symmetry employed for this shelxl refinement is uniquely defined
by the following loop, which should always be used as a source of
symmetry information in preference to the above space-group names.
They are only intended as comments.
;
_shelx_estimated_absorpt_t_min 0.923
_shelx_estimated_absorpt_t_max 0.952

loop_
_space_group_symop_operation_xyz
'x, y, z'
'-x, -y, z'
'-x, y, -z'
'x, -y, -z'
'x, y+1/2, z+1/2'
'-x, -y+1/2, z+1/2'
'-x, y+1/2, -z+1/2'
'x, -y+1/2, -z+1/2'
'x+1/2, y, z+1/2'
'-x+1/2, -y, z+1/2'
'-x+1/2, y, -z+1/2'
'x+1/2, -y, -z+1/2'
'x+1/2, y+1/2, z'
'-x+1/2, -y+1/2, z'
'-x+1/2, y+1/2, -z'
'x+1/2, -y+1/2, -z'
'-x, -y, -z'
'x, y, -z'
'x, -y, z'
'-x, y, z'
'-x, -y+1/2, -z+1/2'
'x, y+1/2, -z+1/2'
'x, -y+1/2, z+1/2'
'-x, y+1/2, z+1/2'
'-x+1/2, -y, -z+1/2'
'x+1/2, y, -z+1/2'
'x+1/2, -y, z+1/2'
'-x+1/2, y, z+1/2'
'-x+1/2, -y+1/2, -z'
'x+1/2, y+1/2, -z'
'x+1/2, -y+1/2, z'
'-x+1/2, y+1/2, z'

loop_
_atom_site_label
_atom_site_type_symbol
_atom_site_fract_x
_atom_site_fract_y
_atom_site_fract_z
_atom_site_U_iso_or_equiv
_atom_site_adp_type
_atom_site_occupancy
_atom_site_site_symmetry_order
_atom_site_calc_flag
_atom_site_refinement_flags_posn
_atom_site_refinement_flags_adp
_atom_site_refinement_flags_occupancy
C1 C 0.5678(5) 0.1286(4) 0.2657(3) 0.074(3) Uani 1 1 d . . .
C2 C 0.6139(7) 0.1123(4) 0.3211(4) 0.095(4) Uani 1 1 d . . .
H2 H 0.6172 0.1019 0.3460 0.114 Uiso 1 1 calc R U .
C3 C 0.6580(8) 0.1354(5) 0.3042(4) 0.130(6) Uani 1 1 d . . .
H3 H 0.7035 0.1414 0.3126 0.156 Uiso 1 1 calc R U .
C4 C 0.5000 0.0791(6) 0.3028(5) 0.091(5) Uani 1 2 d S T P
H4A H 0.5000 0.0691 0.3291 0.109 Uiso 1 2 calc R U P
H4B H 0.5000 0.0558 0.2854 0.109 Uiso 1 2 calc R U P
C5 C 0.6513(7) 0.1830(5) 0.2461(4) 0.134(6) Uani 1 1 d . . .
H5A H 0.6949 0.1936 0.2563 0.200 Uiso 1 1 calc R U .
H5B H 0.6592 0.1726 0.2206 0.200 Uiso 1 1 calc R U .
H5C H 0.6169 0.2047 0.2452 0.200 Uiso 1 1 calc R U .
C6 C 0.3817(6) 0.0929(4) 0.1800(4) 0.087(4) Uani 1 1 d . . .
H6 H 0.3852 0.0723 0.1985 0.104 Uiso 1 1 calc R U .
C7 C 0.3372(7) 0.0897(5) 0.1515(4) 0.108(4) Uani 1 1 d . . .
H7 H 0.3112 0.0654 0.1498 0.130 Uiso 1 1 calc R U .
C8 C 0.3257(6) 0.1189(4) 0.1239(3) 0.071(3) Uani 1 1 d . . .
C9 C 0.3681(7) 0.1535(4) 0.1283(3) 0.094(4) Uani 1 1 d . . .
H9 H 0.3631 0.1756 0.1115 0.113 Uiso 1 1 calc R U .
C10 C 0.4139(6) 0.1553(4) 0.1553(3) 0.088(4) Uani 1 1 d . . .
H10 H 0.4434 0.1782 0.1562 0.105 Uiso 1 1 calc R U .
C11 C 0.2616(7) 0.0781(6) 0.0784(4) 0.115(5) Uani 1 1 d . . .
H11 H 0.2840 0.0549 0.0882 0.138 Uiso 1 1 calc R U .
C12 C 0.2740(6) 0.1163(5) 0.0947(3) 0.081(4) Uani 1 1 d . . .
C13 C 0.2433(7) 0.1479(5) 0.0790(3) 0.095(4) Uani 1 1 d . . .
H13 H 0.2523 0.1743 0.0883 0.115 Uiso 1 1 calc R U .
C14 C 0.1976(6) 0.1425(5) 0.0489(4) 0.088(4) Uani 1 1 d . . .
H14 H 0.1733 0.1649 0.0386 0.105 Uiso 1 1 calc R U .
C15 C 0.2161(8) 0.0742(5) 0.0474(4) 0.098(4) Uani 1 1 d . . .
H15 H 0.2067 0.0487 0.0365 0.118 Uiso 1 1 calc R U .
C16 C 0.1408(9) 0.1048(7) 0.0000 0.100(6) Uani 1 2 d S T P
H16A H 0.1125 0.0799 0.0000 0.120 Uiso 1 2 calc R U P
H16B H 0.1093 0.1284 0.0000 0.120 Uiso 1 2 calc R U P
N1 N 0.5611(4) 0.1061(3) 0.2956(3) 0.079(3) Uani 1 1 d . . .
N2 N 0.6259(5) 0.1504(4) 0.2704(3) 0.090(3) Uani 1 1 d . . .
N3 N 0.4222(5) 0.1269(3) 0.1819(2) 0.079(3) Uani 1 1 d . . .
N4 N 0.1886(4) 0.1059(5) 0.0349(3) 0.087(3) Uani 1 1 d . . .
Pd1 Pd 0.5000 0.13038(4) 0.22377(3) 0.0765(6) Uani 1 2 d S T P
F1 F 0.2500 0.2500 0.2033(5) 0.236(8) Uani 1 2 d S T P
F2 F 0.3294(5) 0.2520(3) 0.1618(5) 0.232(7) Uani 1 1 d . . .
F3 F 0.2468(5) 0.2980(3) 0.1602(3) 0.168(4) Uani 1 1 d . . .
F4 F 0.2500 0.2500 0.1188(4) 0.304(15) Uani 1 2 d S T P
P1 P 0.2500 0.2500 0.15858(19) 0.1147(19) Uani 1 2 d S T P
F5 F 0.5580(5) 0.0942(3) 0.4275(4) 0.204(5) Uani 1 1 d . U .
F6 F 0.5584(5) 0.1601(4) 0.4135(4) 0.214(5) Uani 1 1 d . U .
F7 F 0.5000 0.1184(7) 0.3813(3) 0.225(7) Uani 1 2 d S TU P
F8 F 0.5000 0.1444(7) 0.4603(4) 0.271(8) Uani 1 2 d S TU P
P2 P 0.5000 0.1265(2) 0.42185(14) 0.113(2) Uani 1 2 d S TU P
F9 F 0.6984(5) 0.0341(2) 0.3349(4) 0.235(5) Uani 1 1 d D U .
F10 F 0.6085(7) 0.0341(2) 0.3747(3) 0.258(6) Uani 1 1 d D U .
F11 F 0.6023(7) 0.0000 0.3207(4) 0.204(6) Uani 1 2 d DS TU P
F12 F 0.7040(11) 0.0000 0.3892(5) 0.382(13) Uani 1 2 d DS TU P
P3 P 0.6524(4) 0.0000 0.3553(2) 0.131(2) Uani 1 2 d S TU P
F13 F 0.5000 0.0338(3) 0.1606(6) 0.307(14) Uani 1 2 d DS T P
F14 F 0.5000 0.0337(3) 0.2240(5) 0.45(3) Uani 1 2 d DS T P
F15 F 0.4172(5) 0.0000 0.1918(5) 0.241(11) Uani 1 2 d DS T P
P4 P 0.5000 0.0000 0.1932(7) 0.238(7) Uani 1 4 d S T P
F16 F 0.3270(10) 0.2626(13) 0.0000 0.333(13) Uani 1 2 d DS TU P
F17 F 0.2176(12) 0.2722(7) 0.0320(5) 0.377(12) Uani 1 1 d D U .
P5 P 0.2500 0.2500 0.0000 0.256(8) Uani 1 4 d DS TU P
C1S C 0.5000 0.2579(6) 0.1902(5) 0.074(4) Uani 1 2 d S TU P
C2S C 0.5000 0.2953(6) 0.1704(8) 0.182(11) Uani 1 2 d S TU P
H2S1 H 0.4865 0.3171 0.1875 0.273 Uiso 0.5 1 calc R U P
H2S2 H 0.4670 0.2939 0.1494 0.273 Uiso 0.5 1 calc R U P
H2S3 H 0.5465 0.3007 0.1605 0.273 Uiso 0.5 1 calc R U P
N1S N 0.5000 0.2291(5) 0.2067(5) 0.105(5) Uani 1 2 d S TU P
C4S C 0.5747(13) 0.0000 0.0000 0.29(3) Uani 1 4 d DS TU P
C3S C 0.6514(12) 0.0000 0.0000 0.194(16) Uani 1 4 d DS TU P
N2S N 0.7130(11) 0.0000 0.0000 0.144(9) Uani 1 4 d DS TU P

loop_
_atom_site_aniso_label
_atom_site_aniso_U_11
_atom_site_aniso_U_22
_atom_site_aniso_U_33
_atom_site_aniso_U_23
_atom_site_aniso_U_13
_atom_site_aniso_U_12
C1 0.053(7) 0.113(9) 0.057(7) 0.002(7) 0.005(5) 0.011(6)
C2 0.072(8) 0.127(11) 0.085(9) 0.007(8) -0.027(7) -0.002(8)
C3 0.085(9) 0.233(19) 0.073(9) 0.001(10) -0.019(8) -0.072(11)
C4 0.092(12) 0.125(15) 0.056(11) 0.002(10) 0.000 0.000
C5 0.091(9) 0.230(17) 0.080(9) 0.057(11) -0.002(8) -0.051(10)
C6 0.064(7) 0.112(10) 0.084(9) -0.006(7) -0.018(6) -0.004(7)
C7 0.099(10) 0.134(12) 0.091(10) -0.034(10) -0.008(8) -0.019(9)
C8 0.100(9) 0.092(9) 0.022(5) 0.012(5) -0.006(5) -0.008(7)
C9 0.099(9) 0.112(10) 0.071(9) -0.002(8) -0.008(7) -0.005(8)
C10 0.105(9) 0.111(10) 0.047(7) -0.007(7) -0.018(7) -0.035(8)
C11 0.098(10) 0.173(16) 0.075(9) 0.022(10) -0.029(8) 0.005(10)
C12 0.054(6) 0.124(11) 0.065(8) -0.005(8) 0.016(6) -0.013(7)
C13 0.081(8) 0.135(12) 0.070(9) -0.027(8) -0.010(7) 0.007(8)
C14 0.055(7) 0.131(12) 0.077(9) 0.016(8) 0.005(6) 0.025(7)
C15 0.133(12) 0.084(10) 0.077(9) -0.008(8) -0.017(8) -0.019(9)
C16 0.083(11) 0.164(18) 0.053(10) 0.000 0.000 -0.025(12)
N1 0.071(6) 0.104(7) 0.060(6) 0.015(6) 0.022(5) -0.013(5)
N2 0.061(6) 0.141(9) 0.068(7) 0.017(6) -0.011(5) -0.018(6)
N3 0.075(6) 0.118(8) 0.045(6) -0.002(6) -0.005(4) 0.012(6)
N4 0.047(5) 0.115(9) 0.098(8) -0.013(8) 0.000(5) -0.032(6)
Pd1 0.0575(8) 0.1168(13) 0.0551(9) 0.0023(7) 0.000 0.000
F1 0.35(3) 0.197(16) 0.163(15) 0.000 0.000 -0.051(18)
F2 0.099(7) 0.161(9) 0.44(2) -0.094(13) 0.041(9) -0.024(6)
F3 0.167(9) 0.096(7) 0.241(11) 0.007(6) -0.017(9) 0.011(6)
F4 0.55(4) 0.27(2) 0.085(11) 0.000 0.000 -0.20(3)
P1 0.126(5) 0.122(6) 0.097(5) 0.000 0.000 -0.012(4)
F5 0.134(7) 0.180(8) 0.296(13) 0.021(8) -0.103(8) 0.006(6)
F6 0.117(7) 0.217(9) 0.309(13) 0.048(10) 0.024(8) -0.023(6)
F7 0.119(10) 0.48(2) 0.070(6) -0.018(9) 0.000 0.000
F8 0.42(3) 0.332(19) 0.064(7) -0.014(9) 0.000 0.000
P2 0.066(3) 0.213(6) 0.061(3) -0.009(3) 0.000 0.000
F9 0.182(10) 0.154(9) 0.370(16) -0.009(9) 0.081(9) -0.056(7)
F10 0.395(18) 0.178(9) 0.203(10) 0.002(8) 0.133(11) 0.070(10)
F11 0.170(12) 0.225(15) 0.218(12) 0.000 -0.061(10) 0.000
F12 0.61(3) 0.083(10) 0.45(2) 0.000 -0.37(2) 0.000
P3 0.152(6) 0.090(4) 0.150(6) 0.000 -0.007(4) 0.000
F13 0.26(2) 0.23(2) 0.43(4) 0.14(2) 0.000 0.000
F14 0.77(9) 0.33(4) 0.26(3) -0.15(3) 0.000 0.000
F15 0.184(15) 0.088(9) 0.45(3) 0.000 0.114(19) 0.000
P4 0.196(16) 0.229(19) 0.29(2) 0.000 0.000 0.000
F16 0.272(17) 0.53(4) 0.198(19) 0.000 0.000 -0.12(2)
F17 0.39(2) 0.43(3) 0.31(2) -0.125(19) 0.096(19) -0.03(2)
P5 0.233(16) 0.35(2) 0.185(15) 0.000 0.000 -0.016(17)
C1S 0.051(8) 0.091(12) 0.081(13) -0.014(8) 0.000 0.000
C2S 0.27(3) 0.072(14) 0.21(3) 0.008(13) 0.000 0.000
N1S 0.096(11) 0.107(13) 0.111(13) 0.011(9) 0.000 0.000
C4S 0.078(12) 0.42(6) 0.37(6) 0.000 0.000 0.000
C3S 0.076(12) 0.28(4) 0.23(4) 0.000 0.000 0.000
N2S 0.086(11) 0.128(19) 0.22(3) 0.000 0.000 0.000

loop_
_atom_type_symbol
_atom_type_description
_atom_type_scat_dispersion_real
_atom_type_scat_dispersion_imag
_atom_type_scat_source
C C 0.0033 0.0016 'International Tables Vol C Tables 4.2.6.8 and 6.1.1.4'
H H 0.0000 0.0000 'International Tables Vol C Tables 4.2.6.8 and 6.1.1.4'
N N 0.0061 0.0033 'International Tables Vol C Tables 4.2.6.8 and 6.1.1.4'
Pd Pd -0.9988 1.0072 'International Tables Vol C Tables 4.2.6.8 and 6.1.1.4'
P P 0.1023 0.0942 'International Tables Vol C Tables 4.2.6.8 and 6.1.1.4'
F F 0.0171 0.0103 'International Tables Vol C Tables 4.2.6.8 and 6.1.1.4'
O O 0.0106 0.0060 'International Tables Vol C Tables 4.2.6.8 and 6.1.1.4'

loop_
_geom_angle_atom_site_label_1
_geom_angle_atom_site_label_2
_geom_angle_atom_site_label_3
_geom_angle
_geom_angle_site_symmetry_1
_geom_angle_site_symmetry_3
N1 C1 N2 106.8(10) . .
N1 C1 Pd1 124.3(9) . .
N2 C1 Pd1 128.8(9) . .
C3 C2 N1 105.6(12) . .
C2 C3 N2 108.0(11) . .
N1 C4 N1 103.5(13) . 20_655
C7 C6 N3 118.2(13) . .
C6 C7 C8 125.5(13) . .
C7 C8 C9 113.1(11) . .
C7 C8 C12 125.0(12) . .
C9 C8 C12 121.8(11) . .
C10 C9 C8 120.5(12) . .
C9 C10 N3 124.4(12) . .
C12 C11 C15 120.4(14) . .
C13 C12 C11 117.5(13) . .
C13 C12 C8 124.2(14) . .
C11 C12 C8 117.8(13) . .
C12 C13 C14 120.0(14) . .
N4 C14 C13 119.2(12) . .
N4 C15 C11 117.5(13) . .
N4 C16 N4 106.5(12) 18 .
C1 N1 C2 112.1(10) . .
C1 N1 C4 123.7(11) . .
C2 N1 C4 124.0(11) . .
C1 N2 C3 106.0(10) . .
C1 N2 C5 127.1(10) . .
C3 N2 C5 126.9(10) . .
C10 N3 C6 118.2(10) . .
C10 N3 Pd1 122.6(9) . .
C6 N3 Pd1 119.0(8) . .
C15 N4 C14 125.3(12) . .
C15 N4 C16 121.1(14) . .
C14 N4 C16 113.6(14) . .
C1 Pd1 C1 82.6(6) . 20_655
C1 Pd1 N3 93.2(4) . 20_655
C1 Pd1 N3 173.7(5) 20_655 20_655
C1 Pd1 N3 173.7(5) . .
C1 Pd1 N3 93.2(4) 20_655 .
N3 Pd1 N3 90.5(5) 20_655 .
F4 P1 F2 94.2(7) . 14
F4 P1 F2 94.2(7) . .
F2 P1 F2 171.5(13) 14 .
F4 P1 F1 180.0 . .
F2 P1 F1 85.8(7) 14 .
F2 P1 F1 85.8(7) . .
F4 P1 F3 92.1(5) . 14
F2 P1 F3 89.5(6) 14 14
F2 P1 F3 90.2(6) . 14
F1 P1 F3 87.9(5) . 14
F4 P1 F3 92.1(5) . .
F2 P1 F3 90.2(6) 14 .
F2 P1 F3 89.5(6) . .
F1 P1 F3 87.9(5) . .
F3 P1 F3 175.8(9) 14 .
F7 P2 F8 167.0(14) . .
F7 P2 F5 90.1(9) . .
F8 P2 F5 99.0(8) . .
F7 P2 F5 90.0(9) . 20_655
F8 P2 F5 99.0(8) . 20_655
F5 P2 F5 91.5(9) . 20_655
F7 P2 F6 87.0(9) . .
F8 P2 F6 83.8(9) . .
F5 P2 F6 89.8(6) . .
F5 P2 F6 176.7(9) 20_655 .
F7 P2 F6 86.9(9) . 20_655
F8 P2 F6 83.8(9) . 20_655
F5 P2 F6 176.7(9) . 20_655
F5 P2 F6 89.8(6) 20_655 20_655
F6 P2 F6 88.8(9) . 20_655
F12 P3 F11 178.7(11) . .
F12 P3 F10 90.4(7) . 19
F11 P3 F10 90.5(6) . 19
F12 P3 F10 90.4(7) . .
F11 P3 F10 90.5(6) . .
F10 P3 F10 92.0(8) 19 .
F12 P3 F9 89.7(7) . .
F11 P3 F9 89.4(6) . .
F10 P3 F9 178.7(7) 19 .
F10 P3 F9 89.3(4) . .
F12 P3 F9 89.7(7) . 19
F11 P3 F9 89.4(6) . 19
F10 P3 F9 89.3(4) 19 19
F10 P3 F9 178.7(8) . 19
F9 P3 F9 89.4(8) . 19
F14 P4 F14 91.3(16) . 2_655
F14 P4 F15 91.2(7) . 2_655
F14 P4 F15 91.2(7) 2_655 2_655
F14 P4 F15 91.2(7) . .
F14 P4 F15 91.2(7) 2_655 .
F15 P4 F15 177(2) 2_655 .
F14 P4 F13 178.4(15) . 2_655
F14 P4 F13 90.3(5) 2_655 2_655
F15 P4 F13 88.8(8) 2_655 2_655
F15 P4 F13 88.8(8) . 2_655
F14 P4 F13 90.3(5) . .
F14 P4 F13 178.4(15) 2_655 .
F15 P4 F13 88.8(8) 2_655 .
F15 P4 F13 88.8(8) . .
F13 P4 F13 88.1(16) 2_655 .
F17 P5 F17 180.0 . 29
F17 P5 F17 99.2(18) . 18
F17 P5 F17 80.8(18) 29 18
F17 P5 F17 80.8(18) . 14
F17 P5 F17 99.2(18) 29 14
F17 P5 F17 180.0(15) 18 14
F17 P5 F16 105.7(13) . .
F17 P5 F16 74.3(13) 29 .
F17 P5 F16 105.7(13) 18 .
F17 P5 F16 74.3(13) 14 .
F17 P5 F16 74.3(13) . 29
F17 P5 F16 105.7(13) 29 29
F17 P5 F16 74.3(13) 18 29
F17 P5 F16 105.7(13) 14 29
F16 P5 F16 180.0 . 29
N1S C1S C2S 178(2) . .
N2S C3S C4S 180.0 . .

loop_
_geom_bond_atom_site_label_1
_geom_bond_atom_site_label_2
_geom_bond_distance
_geom_bond_site_symmetry_2
C1 N1 1.303(13) .
C1 N2 1.345(15) .
C1 Pd1 1.984(11) .
C2 C3 1.292(17) .
C2 N1 1.379(14) .
C3 N2 1.440(16) .
C4 N1 1.504(13) .
C4 N1 1.504(13) 20_655
C5 N2 1.468(15) .
C6 C7 1.331(16) .
C6 N3 1.372(14) .
C7 C8 1.394(17) .
C8 C9 1.421(16) .
C8 C12 1.443(16) .
C9 C10 1.304(15) .
C10 N3 1.344(14) .
C11 C12 1.411(18) .
C11 C15 1.411(17) .
C12 C13 1.328(18) .
C13 C14 1.398(17) .
C14 N4 1.324(16) .
C15 N4 1.258(15) .
C16 N4 1.546(14) 18
C16 N4 1.546(14) .
N3 Pd1 2.118(9) .
Pd1 C1 1.984(11) 20_655
Pd1 N3 2.118(9) 20_655
F1 P1 1.589(18) .
F2 P1 1.540(10) .
F3 P1 1.595(9) .
F4 P1 1.413(15) .
P1 F2 1.540(10) 14
P1 F3 1.595(9) 14
F5 P2 1.563(11) .
F6 P2 1.612(11) .
F7 P2 1.465(14) .
F8 P2 1.489(16) .
P2 F5 1.563(11) 20_655
P2 F6 1.612(11) 20_655
F9 P3 1.609(10) .
F10 P3 1.573(10) .
F11 P3 1.563(13) .
F12 P3 1.562(15) .
P3 F10 1.573(10) 19
P3 F9 1.609(10) 19
F13 P4 1.61(2) .
F14 P4 1.56(2) .
F15 P4 1.601(11) .
P4 F14 1.56(2) 2_655
P4 F15 1.601(11) 2_655
P4 F13 1.61(2) 2_655
F16 P5 1.544(16) .
F17 P5 1.492(14) .
P5 F17 1.492(14) 29
P5 F17 1.492(14) 18
P5 F17 1.492(14) 14
P5 F16 1.544(16) 29
C1S N1S 1.120(19) .
C1S C2S 1.43(3) .
C4S C3S 1.483(19) .
C3S N2S 1.190(18) .
